data_7046196
loop_
_publ_author_name
'Loukopoulos, Edward'
'Abdul-Sada, Alaa'
'Csire, Gizella'
'K\'allay, Csilla'
'Brookfield, Adam'
'Tizzard, Graham J.'
'Coles, Simon J.'
'Lykakis, Ioannis N.'
'Kostakis, George E.'

_publ_section_title
;
 Copper(ii)-benzotriazole coordination compounds in click chemistry: a
 diagnostic reactivity study.
;
_journal_issue 31
_journal_name_full 'Dalton transactions (Cambridge, England : 2003)'
_journal_page_first 10491
_journal_page_last 10508
_journal_paper_doi 10.1039/c8dt01256c
_journal_volume 47
_journal_year 2018
_chemical_formula_moiety '2(H2 O), C14 H14 N4'
_chemical_formula_sum 'C14 H18 N4 O2'
_chemical_formula_weight 274.32
_space_group_crystal_system triclinic
_space_group_IT_number 2
_space_group_name_Hall '-P 1'
_space_group_name_H-M_alt 'P -1'
_symmetry_space_group_name_Hall '-P 1'
_symmetry_space_group_name_H-M 'P -1'
_atom_sites_solution_hydrogens mixed
_atom_sites_solution_primary direct
_audit_creation_date 2017-01-09
_audit_creation_method
;
Olex2 1.2-ac21
(compiled 2015.09.16 svn.r134, GUI svn.r4998)
;
_audit_update_record
;
2018-03-22 deposited with the CCDC.
2018-05-01 downloaded from the CCDC.
;
_cell_angle_alpha 80.648(10)
_cell_angle_beta 69.951(9)
_cell_angle_gamma 84.374(10)
_cell_formula_units_Z 2
_cell_length_a 8.1128(8)
_cell_length_b 8.7716(11)
_cell_length_c 10.9028(11)
_cell_measurement_reflns_used 1142
_cell_measurement_temperature 173
_cell_measurement_theta_max 70.5740
_cell_measurement_theta_min 5.1170
_cell_volume 718.41(14)
_computing_cell_refinement 'CrysAlisPro 1.171.38.44a (Rigaku OD, 2015)'
_computing_data_collection 'CrysAlisPro 1.171.38.44a (Rigaku OD, 2015)'
_computing_data_reduction 'CrysAlisPro 1.171.38.44a (Rigaku OD, 2015)'
_computing_molecular_graphics 'Olex2 (Dolomanov et al., 2009)'
_computing_publication_material 'Olex2 (Dolomanov et al., 2009)'
_computing_structure_refinement 'ShelXL (Sheldrick, 2008)'
_computing_structure_solution 'ShelXT (Sheldrick, 2015)'
_diffrn_ambient_temperature 173
_diffrn_detector 'CCD plate'
_diffrn_detector_area_resol_mean 16.1033
_diffrn_detector_type Eos
_diffrn_measured_fraction_theta_full 0.971
_diffrn_measured_fraction_theta_max 0.947
_diffrn_measurement_details
;
List of Runs (angles in degrees, time in seconds):

  # Type    Start    End  Width  t~exp~   \w     \q     \k     \f   Frames
#--------------------------------------------------------------------------
  1  \w     23.00 101.00   1.00    1.00    --   36.75  57.00 -30.00   78
  2  \w     41.00 124.00   1.00    2.67    --  107.00 -45.00 -90.00   83
  3  \w     72.00 130.00   1.00    2.67    --  107.00 -93.00 -30.02   58
  4  \w     63.00 105.00   1.00    2.67    --  107.00 -91.00-111.65   42
  5  \w     57.00 120.00   1.00    2.67    --  107.00 -45.00-180.00   63
  6  \w    102.00 172.00   1.00    2.67    --  107.00  61.00-180.00   70
  7  \w     36.00  89.00   1.00    1.00    --   36.75 178.00 -30.00   53
  8  \w     25.00  99.00   1.00    1.00    --   36.75  57.00 120.00   74
  9  \w     39.00 123.00   1.00    2.67    --  107.00 -45.00  30.00   84
 10  \w     50.00 121.00   1.00    2.67    --  107.00 -92.00 121.31   71
 11  \w     44.00 112.00   1.00    2.67    --  107.00 -45.00 120.00   68
 12  \w     41.00 174.00   1.00    2.67    --  107.00   0.00 150.00  133
 13  \w     21.00 101.00   1.00    1.00    --   36.75  57.00  60.00   80
 14  \w    -25.00  76.00   1.00    1.00    --   36.75 -99.00-150.00  101
;
_diffrn_measurement_device 'four-circle diffractometer'
_diffrn_measurement_device_type 'Xcalibur, Eos, Gemini ultra'
_diffrn_measurement_method '\w scans'
_diffrn_orient_matrix_type 'CrysAlisPro convention (1999,Acta A55,543-557)'
_diffrn_orient_matrix_UB_11 0.1144370000
_diffrn_orient_matrix_UB_12 0.1035579000
_diffrn_orient_matrix_UB_13 -0.1215230000
_diffrn_orient_matrix_UB_21 0.0347830000
_diffrn_orient_matrix_UB_22 -0.1345625000
_diffrn_orient_matrix_UB_23 -0.0818406000
_diffrn_orient_matrix_UB_31 -0.1632219000
_diffrn_orient_matrix_UB_32 0.0540161000
_diffrn_orient_matrix_UB_33 -0.0399647000
_diffrn_radiation_monochromator mirror
_diffrn_radiation_probe x-ray
_diffrn_radiation_type CuK\a
_diffrn_radiation_wavelength 1.54184
_diffrn_reflns_av_R_equivalents 0.0358
_diffrn_reflns_av_unetI/netI 0.0721
_diffrn_reflns_Laue_measured_fraction_full 0.971
_diffrn_reflns_Laue_measured_fraction_max 0.947
_diffrn_reflns_limit_h_max 7
_diffrn_reflns_limit_h_min -9
_diffrn_reflns_limit_k_max 10
_diffrn_reflns_limit_k_min -9
_diffrn_reflns_limit_l_max 12
_diffrn_reflns_limit_l_min -13
_diffrn_reflns_number 3676
_diffrn_reflns_point_group_measured_fraction_full 0.971
_diffrn_reflns_point_group_measured_fraction_max 0.947
_diffrn_reflns_theta_full 67.684
_diffrn_reflns_theta_max 70.949
_diffrn_reflns_theta_min 4.358
_diffrn_source 'fine-focus sealed X-ray tube'
_diffrn_source_type 'Enhance Ultra (Cu) X-ray Source'
_exptl_absorpt_coefficient_mu 0.716
_exptl_absorpt_correction_T_max 1.00000
_exptl_absorpt_correction_T_min 0.91060
_exptl_absorpt_correction_type multi-scan
_exptl_absorpt_process_details
;
CrysAlisPro 1.171.38.44a (Rigaku Oxford Diffraction, 2015)
Empirical absorption correction using spherical harmonics,
 implemented in SCALE3 ABSPACK scaling algorithm.
;
_exptl_crystal_colour colourless
_exptl_crystal_colour_primary colourless
_exptl_crystal_density_diffrn 1.268
_exptl_crystal_description block
_exptl_crystal_F_000 292
_exptl_crystal_size_max 0.24
_exptl_crystal_size_mid 0.16
_exptl_crystal_size_min 0.12
_refine_diff_density_max 0.198
_refine_diff_density_min -0.261
_refine_diff_density_rms 0.051
_refine_ls_extinction_method none
_refine_ls_goodness_of_fit_ref 0.986
_refine_ls_hydrogen_treatment constr
_refine_ls_matrix_type full
_refine_ls_number_parameters 187
_refine_ls_number_reflns 2629
_refine_ls_number_restraints 0
_refine_ls_restrained_S_all 0.986
_refine_ls_R_factor_all 0.0730
_refine_ls_R_factor_gt 0.0484
_refine_ls_shift/su_max 0.000
_refine_ls_shift/su_mean 0.000
_refine_ls_structure_factor_coef Fsqd
_refine_ls_weighting_details 'w=1/[\s^2^(Fo^2^)+(0.0460P)^2^] where P=(Fo^2^+2Fc^2^)/3'
_refine_ls_weighting_scheme calc
_refine_ls_wR_factor_gt 0.1108
_refine_ls_wR_factor_ref 0.1284
_reflns_Friedel_coverage 0.000
_reflns_number_gt 1828
_reflns_number_total 2629
_reflns_threshold_expression 'I > 2\s(I)'
_cod_data_source_file c8dt01256c2.cif
_cod_data_source_block o-il
_cod_depositor_comments 'Adding full bibliography for 7046189--7046200.cif.'
_cod_original_cell_volume 718.41(15)
_cod_database_code 7046196
_chemical_oxdiff_formula C20H20N6O2
_shelx_space_group_comment
;
The symmetry employed for this shelxl refinement is uniquely defined
by the following loop, which should always be used as a source of
symmetry information in preference to the above space-group names.
They are only intended as comments.
;
_reflns_odcompleteness_completeness 97.62
_reflns_odcompleteness_iscentric 1
_reflns_odcompleteness_theta 66.97
_olex2_refinement_description
;
1. Fixed Uiso
 At 1.2 times of:
  All C(H) groups, All C(H,H) groups
 At 1.5 times of:
  All O(H,H) groups
2.a Free rotating group:
 O2(H2A,H2B), O1(H1A,H1B)
2.b Secondary CH2 refined with riding coordinates:
 C4(H4A,H4B), C11(H11A,H11B)
2.c Aromatic/amide H refined with riding coordinates:
 C9(H9), C6(H6), C7(H7), C1(H1), C14(H14), C12(H12), C8(H8), C13(H13), C2(H2),
 C3(H3)
;
_shelx_shelxl_version_number 2014/7
_olex2_date_sample_data_collection 2017-01-09
_olex2_submission_special_instructions 'No special instructions were received'
_oxdiff_exptl_absorpt_empirical_details
;
Empirical correction (ABSPACK) includes:
- Absorption correction using spherical harmonics
- Frame scaling
;
_oxdiff_exptl_absorpt_empirical_full_max 1.800
_oxdiff_exptl_absorpt_empirical_full_min 0.865

loop_
_space_group_symop_operation_xyz
'x, y, z'
'-x, -y, -z'

loop_
_atom_site_label
_atom_site_type_symbol
_atom_site_fract_x
_atom_site_fract_y
_atom_site_fract_z
_atom_site_U_iso_or_equiv
_atom_site_adp_type
_atom_site_occupancy
_atom_site_site_symmetry_order
_atom_site_calc_flag
_atom_site_refinement_flags_posn
O2 O -0.1630(3) 0.9463(3) 0.91840(17) 0.0468(5) Uani 1 1 d .
H2A H -0.1928 0.9871 0.8524 0.070 Uiso 1 1 d G
H2B H -0.0520 0.9324 0.8945 0.070 Uiso 1 1 d G
O1 O 0.1957(3) 0.8956(2) 0.86988(19) 0.0512(5) Uani 1 1 d .
H1A H 0.1973 0.9357 0.9354 0.077 Uiso 1 1 d G
H1B H 0.2760 0.8244 0.8536 0.077 Uiso 1 1 d G
N3 N 1.1185(2) 0.8164(2) 0.52710(17) 0.0270(4) Uani 1 1 d .
N2 N 0.7048(2) 0.5473(2) 0.85937(16) 0.0270(4) Uani 1 1 d .
N4 N 1.2245(3) 0.9306(2) 0.32163(18) 0.0352(5) Uani 1 1 d .
N1 N 0.4694(3) 0.6716(2) 0.82790(19) 0.0364(5) Uani 1 1 d .
C10 C 1.0886(3) 0.5565(2) 0.6624(2) 0.0253(4) Uani 1 1 d .
C5 C 1.0202(3) 0.4626(3) 0.7838(2) 0.0259(4) Uani 1 1 d .
C9 C 1.2295(3) 0.4992(3) 0.5632(2) 0.0289(5) Uani 1 1 d .
H9 H 1.2759 0.5620 0.4806 0.035 Uiso 1 1 calc R
C4 C 0.8656(3) 0.5168(3) 0.8946(2) 0.0298(5) Uani 1 1 d .
H4A H 0.8436 0.4370 0.9731 0.036 Uiso 1 1 calc R
H4B H 0.8952 0.6125 0.9181 0.036 Uiso 1 1 calc R
C6 C 1.0964(3) 0.3151(3) 0.8024(2) 0.0300(5) Uani 1 1 d .
H6 H 1.0503 0.2510 0.8843 0.036 Uiso 1 1 calc R
C7 C 1.2382(3) 0.2600(3) 0.7039(2) 0.0337(5) Uani 1 1 d .
H7 H 1.2905 0.1602 0.7190 0.040 Uiso 1 1 calc R
C1 C 0.6030(3) 0.6785(3) 0.8687(2) 0.0335(5) Uani 1 1 d .
H1 H 0.6251 0.7659 0.9010 0.040 Uiso 1 1 calc R
C14 C 1.1050(3) 0.8403(3) 0.4059(2) 0.0319(5) Uani 1 1 d .
H14 H 1.0182 0.7965 0.3838 0.038 Uiso 1 1 calc R
C12 C 1.2574(3) 0.8979(3) 0.5211(2) 0.0350(5) Uani 1 1 d .
H12 H 1.3002 0.9044 0.5910 0.042 Uiso 1 1 calc R
C8 C 1.3028(3) 0.3515(3) 0.5835(2) 0.0318(5) Uani 1 1 d .
H8 H 1.3974 0.3132 0.5146 0.038 Uiso 1 1 calc R
C11 C 1.0082(3) 0.7183(3) 0.6406(2) 0.0324(5) Uani 1 1 d .
H11A H 0.8940 0.7100 0.6286 0.039 Uiso 1 1 calc R
H11B H 0.9851 0.7682 0.7204 0.039 Uiso 1 1 calc R
C13 C 1.3214(3) 0.9677(3) 0.3943(2) 0.0362(5) Uani 1 1 d .
H13 H 1.4186 1.0326 0.3605 0.043 Uiso 1 1 calc R
C2 C 0.4865(3) 0.5260(3) 0.7912(2) 0.0353(5) Uani 1 1 d .
H2 H 0.4085 0.4860 0.7575 0.042 Uiso 1 1 calc R
C3 C 0.6308(3) 0.4480(3) 0.8100(2) 0.0328(5) Uani 1 1 d .
H3 H 0.6719 0.3459 0.7927 0.039 Uiso 1 1 calc R

loop_
_atom_site_aniso_label
_atom_site_aniso_U_11
_atom_site_aniso_U_22
_atom_site_aniso_U_33
_atom_site_aniso_U_23
_atom_site_aniso_U_13
_atom_site_aniso_U_12
O2 0.0534(12) 0.0536(12) 0.0377(9) -0.0004(8) -0.0217(8) -0.0082(10)
O1 0.0539(12) 0.0553(12) 0.0487(11) -0.0146(9) -0.0257(9) 0.0223(10)
N3 0.0293(9) 0.0244(9) 0.0261(8) -0.0037(7) -0.0088(7) 0.0037(7)
N2 0.0255(9) 0.0312(9) 0.0229(8) -0.0049(7) -0.0059(7) -0.0007(8)
N4 0.0353(11) 0.0361(10) 0.0304(9) 0.0003(8) -0.0097(8) 0.0044(9)
N1 0.0294(10) 0.0410(11) 0.0371(10) -0.0058(9) -0.0095(8) 0.0016(9)
C10 0.0234(11) 0.0270(11) 0.0261(10) -0.0048(8) -0.0093(8) 0.0019(9)
C5 0.0221(10) 0.0315(11) 0.0265(10) -0.0052(8) -0.0104(8) -0.0016(9)
C9 0.0296(11) 0.0287(11) 0.0263(10) -0.0042(8) -0.0066(9) 0.0000(9)
C4 0.0256(11) 0.0411(13) 0.0236(10) -0.0044(9) -0.0094(8) -0.0006(10)
C6 0.0316(12) 0.0294(11) 0.0320(11) 0.0003(9) -0.0159(9) -0.0037(9)
C7 0.0336(12) 0.0230(10) 0.0472(13) -0.0052(10) -0.0181(10) 0.0034(9)
C1 0.0306(12) 0.0335(12) 0.0345(11) -0.0091(9) -0.0067(9) 0.0001(10)
C14 0.0344(12) 0.0339(12) 0.0296(10) -0.0042(9) -0.0147(9) 0.0024(10)
C12 0.0375(13) 0.0343(12) 0.0385(12) -0.0047(10) -0.0206(10) 0.0027(10)
C8 0.0270(11) 0.0326(12) 0.0365(11) -0.0119(10) -0.0092(9) 0.0028(10)
C11 0.0340(12) 0.0298(11) 0.0264(10) -0.0015(9) -0.0041(9) 0.0050(10)
C13 0.0289(12) 0.0309(12) 0.0451(13) 0.0008(10) -0.0103(10) -0.0019(10)
C2 0.0290(12) 0.0469(14) 0.0323(11) -0.0113(10) -0.0100(9) -0.0033(11)
C3 0.0321(12) 0.0364(12) 0.0310(11) -0.0097(9) -0.0091(9) -0.0028(10)

loop_
_atom_type_symbol
_atom_type_description
_atom_type_scat_dispersion_real
_atom_type_scat_dispersion_imag
_atom_type_scat_source
C C 0.0181 0.0091 'International Tables Vol C Tables 4.2.6.8 and 6.1.1.4'
H H 0.0000 0.0000 'International Tables Vol C Tables 4.2.6.8 and 6.1.1.4'
N N 0.0311 0.0180 'International Tables Vol C Tables 4.2.6.8 and 6.1.1.4'
O O 0.0492 0.0322 'International Tables Vol C Tables 4.2.6.8 and 6.1.1.4'

loop_
_geom_angle_atom_site_label_1
_geom_angle_atom_site_label_2
_geom_angle_atom_site_label_3
_geom_angle
H2A O2 H2B 109.5
H1A O1 H1B 109.5
C14 N3 C12 106.89(19)
C14 N3 C11 125.7(2)
C12 N3 C11 127.41(19)
C1 N2 C4 126.3(2)
C1 N2 C3 107.07(19)
C3 N2 C4 126.59(19)
C14 N4 C13 104.47(19)
C1 N1 C2 104.8(2)
C5 C10 C11 119.79(18)
C9 C10 C5 119.20(19)
C9 C10 C11 121.00(19)
C10 C5 C4 121.83(19)
C6 C5 C10 119.03(19)
C6 C5 C4 119.14(19)
C10 C9 H9 119.6
C8 C9 C10 120.8(2)
C8 C9 H9 119.6
N2 C4 C5 112.53(16)
N2 C4 H4A 109.1
N2 C4 H4B 109.1
C5 C4 H4A 109.1
C5 C4 H4B 109.1
H4A C4 H4B 107.8
C5 C6 H6 119.3
C7 C6 C5 121.3(2)
C7 C6 H6 119.3
C6 C7 H7 120.3
C8 C7 C6 119.5(2)
C8 C7 H7 120.3
N2 C1 H1 123.9
N1 C1 N2 112.1(2)
N1 C1 H1 123.9
N3 C14 H14 123.6
N4 C14 N3 112.7(2)
N4 C14 H14 123.6
N3 C12 H12 127.2
C13 C12 N3 105.7(2)
C13 C12 H12 127.2
C9 C8 H8 120.0
C7 C8 C9 120.1(2)
C7 C8 H8 120.0
N3 C11 C10 113.61(17)
N3 C11 H11A 108.8
N3 C11 H11B 108.8
C10 C11 H11A 108.8
C10 C11 H11B 108.8
H11A C11 H11B 107.7
N4 C13 H13 124.9
C12 C13 N4 110.2(2)
C12 C13 H13 124.9
N1 C2 H2 124.9
C3 C2 N1 110.3(2)
C3 C2 H2 124.9
N2 C3 H3 127.1
C2 C3 N2 105.7(2)
C2 C3 H3 127.1

loop_
_geom_bond_atom_site_label_1
_geom_bond_atom_site_label_2
_geom_bond_distance
O2 H2A 0.8501
O2 H2B 0.8501
O1 H1A 0.8502
O1 H1B 0.8501
N3 C14 1.344(3)
N3 C12 1.371(3)
N3 C11 1.455(3)
N2 C4 1.471(3)
N2 C1 1.346(3)
N2 C3 1.373(3)
N4 C14 1.310(3)
N4 C13 1.382(3)
N1 C1 1.314(3)
N1 C2 1.380(3)
C10 C5 1.404(3)
C10 C9 1.395(3)
C10 C11 1.520(3)
C5 C4 1.513(3)
C5 C6 1.393(3)
C9 H9 0.9500
C9 C8 1.389(3)
C4 H4A 0.9900
C4 H4B 0.9900
C6 H6 0.9500
C6 C7 1.387(3)
C7 H7 0.9500
C7 C8 1.381(3)
C1 H1 0.9500
C14 H14 0.9500
C12 H12 0.9500
C12 C13 1.361(3)
C8 H8 0.9500
C11 H11A 0.9900
C11 H11B 0.9900
C13 H13 0.9500
C2 H2 0.9500
C2 C3 1.357(3)
C3 H3 0.9500

loop_
_geom_torsion_atom_site_label_1
_geom_torsion_atom_site_label_2
_geom_torsion_atom_site_label_3
_geom_torsion_atom_site_label_4
_geom_torsion
N3 C12 C13 N4 -0.1(3)
N1 C2 C3 N2 0.0(3)
C10 C5 C4 N2 62.8(3)
C10 C5 C6 C7 0.2(3)
C10 C9 C8 C7 -1.0(4)
C5 C10 C9 C8 -0.4(3)
C5 C10 C11 N3 164.3(2)
C5 C6 C7 C8 -1.6(4)
C9 C10 C5 C4 -179.0(2)
C9 C10 C5 C6 0.8(3)
C9 C10 C11 N3 -16.0(3)
C4 N2 C1 N1 179.06(19)
C4 N2 C3 C2 -179.26(19)
C4 C5 C6 C7 180.0(2)
C6 C5 C4 N2 -117.0(2)
C6 C7 C8 C9 2.0(4)
C1 N2 C4 C5 -127.0(2)
C1 N2 C3 C2 0.3(2)
C1 N1 C2 C3 -0.3(3)
C14 N3 C12 C13 0.0(3)
C14 N3 C11 C10 96.4(3)
C14 N4 C13 C12 0.2(3)
C12 N3 C14 N4 0.2(3)
C12 N3 C11 C10 -81.6(3)
C11 N3 C14 N4 -178.17(19)
C11 N3 C12 C13 178.26(19)
C11 C10 C5 C4 0.7(3)
C11 C10 C5 C6 -179.5(2)
C11 C10 C9 C8 179.9(2)
C13 N4 C14 N3 -0.2(3)
C2 N1 C1 N2 0.5(3)
C3 N2 C4 C5 52.5(3)
C3 N2 C1 N1 -0.5(3)
